data_9000142
loop_
_publ_author_name
'Trojer, F. J.'

_publ_section_title
;
 Refinement of the structure of sulvanite
 Note: symmetry constraints on B(i,j) reported incorrectly
;
_journal_name_full 'American Mineralogist'
_journal_page_first 890
_journal_page_last 894
_journal_volume 51
_journal_year 1966
_chemical_formula_sum 'Cu3 S4 V'
_chemical_name_mineral Sulvanite
_space_group_IT_number 215
_symmetry_space_group_name_Hall 'P -4 2 3'
_symmetry_space_group_name_H-M 'P -4 3 m'
_cell_angle_alpha 90
_cell_angle_beta 90
_cell_angle_gamma 90
_cell_length_a 5.3912
_cell_length_b 5.3912
_cell_length_c 5.3912
_cell_formula_units_Z 1
_cell_volume 156.695
_database_code_amcsd 0000146
_exptl_crystal_density_diffrn 3.919
_cod_original_formula_sum 'Cu3 V S4'
_cod_database_code 9000142

loop_
_space_group_symop_operation_xyz
x,y,z
-z,x,-y
-y,z,-x
-x,y,-z
x,-z,-y
z,-y,-x
y,-x,-z
x,z,y
z,y,x
y,x,z
-z,-x,y
-y,-z,x
-x,-y,z
z,-x,-y
y,-z,-x
x,-y,-z
-x,z,-y
-z,y,-x
-y,x,-z
-x,-z,y
-z,-y,x
-y,-x,z
z,x,y
y,z,x

loop_
_atom_site_aniso_label
_atom_site_aniso_U_11
_atom_site_aniso_U_22
_atom_site_aniso_U_33
_atom_site_aniso_U_12
_atom_site_aniso_U_13
_atom_site_aniso_U_23
Cu 0.01193 0.01796 0.01796 0.00000 0.00000 0.00000
V 0.00530 0.00530 0.00530 0.00000 0.00000 0.00000
S 0.01296 0.01296 0.01296 0.00265 0.00265 0.00265

loop_
_atom_site_label
_atom_site_fract_x
_atom_site_fract_y
_atom_site_fract_z
Cu 0.50000 0.00000 0.00000
V 0.00000 0.00000 0.00000
S 0.23720 0.23720 0.23720

loop_
_cod_related_entry_id
_cod_related_entry_database
_cod_related_entry_code
1 AMCSD 0000146
